data_4127887
loop_
_publ_author_name
'Roy, Pronay'
'Bour, James R.'
'Kampf, Jeff W.'
'Sanford, Melanie S.'

_publ_section_title
;
 Catalytically Relevant Intermediates in the Ni-Catalyzed
 C(sp<sup>2</sup>)-H and C(sp<sup>3</sup>)-H Functionalization of
 Aminoquinoline Substrates.
;
_journal_issue 43
_journal_name_full 'Journal of the American Chemical Society'
_journal_page_first 17382
_journal_page_last 17387
_journal_paper_doi 10.1021/jacs.9b09109
_journal_volume 141
_journal_year 2019
_chemical_formula_moiety 'C20 H21 N3 Ni O'
_chemical_formula_sum 'C20 H21 N3 Ni O'
_chemical_formula_weight 378.11
_space_group_crystal_system triclinic
_space_group_IT_number 2
_space_group_name_Hall '-P 1'
_space_group_name_H-M_alt 'P -1'
_symmetry_space_group_name_Hall '-P 1'
_symmetry_space_group_name_H-M 'P -1'
_atom_sites_solution_hydrogens geom
_audit_creation_method SHELXL-2016/6
_cell_angle_alpha 95.269(2)
_cell_angle_beta 90.932(2)
_cell_angle_gamma 93.893(2)
_cell_formula_units_Z 4
_cell_length_a 9.9239(3)
_cell_length_b 10.4834(3)
_cell_length_c 17.2050(4)
_cell_measurement_reflns_used 17510
_cell_measurement_temperature 85(2)
_cell_measurement_theta_max 68.8450
_cell_measurement_theta_min 2.5880
_cell_volume 1777.81(9)
_computing_cell_refinement 'CrysAlisPro 1.171.38.41 (Rigaku OD, 2015)'
_computing_data_collection 'CrysAlisPro 1.171.38.41 (Rigaku OD, 2015)'
_computing_data_reduction 'CrysAlisPro 1.171.38.41 (Rigaku OD, 2015)'
_computing_molecular_graphics 'Bruker SHELXTL'
_computing_publication_material 'Bruker SHELXTL'
_computing_structure_refinement 'SHELXL-2016/6 (Sheldrick, 2016)'
_computing_structure_solution 'SHELXT (Sheldrick, 2014)'
_diffrn_ambient_temperature 85(2)
_diffrn_measured_fraction_theta_full 0.977
_diffrn_measured_fraction_theta_max 0.967
_diffrn_measurement_device_type 'Rigaku Saturn 944+ CCD'
_diffrn_measurement_method '\w scans'
_diffrn_radiation_type CuK\a
_diffrn_radiation_wavelength 1.54184
_diffrn_reflns_av_R_equivalents 0.0539
_diffrn_reflns_av_unetI/netI 0.0328
_diffrn_reflns_Laue_measured_fraction_full 0.977
_diffrn_reflns_Laue_measured_fraction_max 0.967
_diffrn_reflns_limit_h_max 11
_diffrn_reflns_limit_h_min -12
_diffrn_reflns_limit_k_max 12
_diffrn_reflns_limit_k_min -12
_diffrn_reflns_limit_l_max 20
_diffrn_reflns_limit_l_min -19
_diffrn_reflns_number 26553
_diffrn_reflns_point_group_measured_fraction_full 0.977
_diffrn_reflns_point_group_measured_fraction_max 0.967
_diffrn_reflns_theta_full 67.684
_diffrn_reflns_theta_max 69.309
_diffrn_reflns_theta_min 2.580
_diffrn_source 'micro-focus rotating anode'
_exptl_absorpt_coefficient_mu 1.664
_exptl_absorpt_correction_T_max 1.00000
_exptl_absorpt_correction_T_min 0.92041
_exptl_absorpt_correction_type multi-scan
_exptl_absorpt_process_details
; 
CrysAlisPro 1.171.38.41 (Rigaku Oxford Diffraction, 2015) 
Empirical absorption correction using spherical harmonics, 
 implemented in SCALE3 ABSPACK scaling algorithm. 
;
_exptl_crystal_colour orange
_exptl_crystal_density_diffrn 1.413
_exptl_crystal_description plate
_exptl_crystal_F_000 792
_exptl_crystal_size_max 0.120
_exptl_crystal_size_mid 0.090
_exptl_crystal_size_min 0.030
_refine_diff_density_max 0.297
_refine_diff_density_min -0.453
_refine_diff_density_rms 0.074
_refine_ls_extinction_coef 0.00068(18)
_refine_ls_extinction_expression Fc^*^=kFc[1+0.001xFc^2^\l^3^/sin(2\q)]^-1/4^
_refine_ls_extinction_method 'SHELXL-2016/6 (Sheldrick 2016)'
_refine_ls_goodness_of_fit_ref 1.014
_refine_ls_hydrogen_treatment constr
_refine_ls_matrix_type full
_refine_ls_number_parameters 458
_refine_ls_number_reflns 6429
_refine_ls_number_restraints 0
_refine_ls_restrained_S_all 1.014
_refine_ls_R_factor_all 0.0385
_refine_ls_R_factor_gt 0.0373
_refine_ls_shift/su_max 0.002
_refine_ls_shift/su_mean 0.000
_refine_ls_structure_factor_coef Fsqd
_refine_ls_weighting_details 'w=1/[\s^2^(Fo^2^)+(0.0671P)^2^+0.8536P] where P=(Fo^2^+2Fc^2^)/3'
_refine_ls_weighting_scheme calc
_refine_ls_wR_factor_gt 0.1018
_refine_ls_wR_factor_ref 0.1041
_reflns_Friedel_coverage 0.000
_reflns_number_gt 6144
_reflns_number_total 6429
_reflns_threshold_expression 'I > 2\s(I)'
_cod_data_source_file ja9b09109_si_002.cif
_cod_data_source_block 2b
_cod_database_code 4127887
_shelx_shelxl_version_number 2016/6
_shelx_space_group_comment
; 
The symmetry employed for this shelxl refinement is uniquely defined 
by the following loop, which should always be used as a source of 
symmetry information in preference to the above space-group names. 
They are only intended as comments. 
;
_shelx_estimated_absorpt_t_min 0.825
_shelx_estimated_absorpt_t_max 0.952

loop_
_space_group_symop_operation_xyz
'x, y, z'
'-x, -y, -z'

loop_
_atom_site_label
_atom_site_type_symbol
_atom_site_fract_x
_atom_site_fract_y
_atom_site_fract_z
_atom_site_U_iso_or_equiv
_atom_site_adp_type
_atom_site_occupancy
_atom_site_site_symmetry_order
_atom_site_calc_flag
_atom_site_refinement_flags_posn
_atom_site_refinement_flags_adp
Ni1 Ni 0.25663(3) 0.52389(3) 0.51251(2) 0.01771(11) Uani 1 1 d . .
Ni2 Ni 0.26823(3) 0.02045(3) 0.97294(2) 0.01803(11) Uani 1 1 d . .
O1 O 0.05490(12) 0.23232(12) 0.38676(7) 0.0244(3) Uani 1 1 d . .
O2 O 0.42040(12) -0.31784(11) 0.92199(7) 0.0217(3) Uani 1 1 d . .
N1 N 0.28461(14) 0.45779(13) 0.61430(8) 0.0191(3) Uani 1 1 d . .
N2 N 0.16585(14) 0.36551(13) 0.48590(8) 0.0186(3) Uani 1 1 d . .
N3 N 0.34899(14) 0.68768(13) 0.53690(8) 0.0184(3) Uani 1 1 d . .
N4 N 0.21028(14) 0.01521(13) 1.08083(8) 0.0196(3) Uani 1 1 d . .
N5 N 0.32583(14) -0.14052(13) 0.98402(8) 0.0193(3) Uani 1 1 d . .
N6 N 0.20855(14) 0.18338(14) 0.95575(8) 0.0198(3) Uani 1 1 d . .
C1 C 0.34647(17) 0.51257(16) 0.67882(10) 0.0203(3) Uani 1 1 d . .
H1 H 0.391139 0.595384 0.677507 0.024 Uiso 1 1 calc R U
C2 C 0.34939(17) 0.45438(17) 0.74922(10) 0.0229(4) Uani 1 1 d . .
H2 H 0.395183 0.497210 0.794137 0.027 Uiso 1 1 calc R U
C3 C 0.28530(18) 0.33510(17) 0.75211(10) 0.0231(4) Uani 1 1 d . .
H3 H 0.287759 0.293686 0.798916 0.028 Uiso 1 1 calc R U
C4 C 0.21538(17) 0.27379(16) 0.68504(10) 0.0205(3) Uani 1 1 d . .
C5 C 0.14022(18) 0.15330(17) 0.68282(10) 0.0228(4) Uani 1 1 d . .
H5 H 0.135265 0.107803 0.728080 0.027 Uiso 1 1 calc R U
C6 C 0.07491(17) 0.10312(16) 0.61497(11) 0.0223(4) Uani 1 1 d . .
H6 H 0.024887 0.022433 0.614091 0.027 Uiso 1 1 calc R U
C7 C 0.07940(17) 0.16711(16) 0.54637(10) 0.0206(3) Uani 1 1 d . .
H7 H 0.033641 0.128926 0.500210 0.025 Uiso 1 1 calc R U
C8 C 0.15043(16) 0.28568(16) 0.54611(10) 0.0186(3) Uani 1 1 d . .
C9 C 0.21853(16) 0.33828(15) 0.61671(10) 0.0181(3) Uani 1 1 d . .
C10 C 0.11841(16) 0.33386(16) 0.41124(10) 0.0190(3) Uani 1 1 d . .
C11 C 0.15984(17) 0.43969(16) 0.35879(10) 0.0203(3) Uani 1 1 d . .
C12 C 0.2004(2) 0.56307(17) 0.41097(11) 0.0253(4) Uani 1 1 d . .
H12A H 0.122686 0.617501 0.415685 0.030 Uiso 1 1 calc R U
H12B H 0.275118 0.611781 0.386877 0.030 Uiso 1 1 calc R U
C13 C 0.28201(18) 0.39449(18) 0.31296(11) 0.0251(4) Uani 1 1 d . .
H13A H 0.357964 0.388391 0.349237 0.038 Uiso 1 1 calc R U
H13B H 0.307670 0.456180 0.275406 0.038 Uiso 1 1 calc R U
H13C H 0.258373 0.310034 0.284985 0.038 Uiso 1 1 calc R U
C14 C 0.04367(19) 0.45608(18) 0.30193(11) 0.0270(4) Uani 1 1 d . .
H14A H 0.022553 0.375282 0.269353 0.040 Uiso 1 1 calc R U
H14B H 0.070164 0.524100 0.268622 0.040 Uiso 1 1 calc R U
H14C H -0.036175 0.479375 0.331350 0.040 Uiso 1 1 calc R U
C15 C 0.28251(18) 0.78840(17) 0.56695(10) 0.0228(4) Uani 1 1 d . .
H15 H 0.187187 0.778065 0.571417 0.027 Uiso 1 1 calc R U
C16 C 0.34805(19) 0.90559(17) 0.59134(11) 0.0254(4) Uani 1 1 d . .
H16 H 0.297313 0.974214 0.611714 0.030 Uiso 1 1 calc R U
C17 C 0.48768(18) 0.92473(16) 0.58652(10) 0.0214(4) Uani 1 1 d . .
C18 C 0.55539(18) 0.82109(17) 0.55464(11) 0.0239(4) Uani 1 1 d . .
H18 H 0.650669 0.829200 0.549423 0.029 Uiso 1 1 calc R U
C19 C 0.48388(18) 0.70665(17) 0.53067(11) 0.0237(4) Uani 1 1 d . .
H19 H 0.532180 0.637485 0.508577 0.028 Uiso 1 1 calc R U
C20 C 0.5608(2) 1.04964(18) 0.61657(11) 0.0288(4) Uani 1 1 d . .
H20A H 0.581223 1.049007 0.672452 0.043 Uiso 1 1 calc R U
H20B H 0.503932 1.120293 0.608445 0.043 Uiso 1 1 calc R U
H20C H 0.645244 1.061338 0.588471 0.043 Uiso 1 1 calc R U
C21 C 0.14741(17) 0.09977(17) 1.12740(11) 0.0227(4) Uani 1 1 d . .
H21A H 0.118962 0.174567 1.106490 0.027 Uiso 1 1 calc R U
C22 C 0.12131(18) 0.08323(18) 1.20608(11) 0.0256(4) Uani 1 1 d . .
H22A H 0.076026 0.145628 1.237359 0.031 Uiso 1 1 calc R U
C23 C 0.16198(18) -0.02385(18) 1.23696(11) 0.0249(4) Uani 1 1 d . .
H23A H 0.146088 -0.035591 1.290223 0.030 Uiso 1 1 calc R U
C24 C 0.22769(17) -0.11718(17) 1.18972(10) 0.0218(4) Uani 1 1 d . .
C25 C 0.27164(18) -0.23162(18) 1.21612(11) 0.0252(4) Uani 1 1 d . .
H25A H 0.257280 -0.250443 1.268444 0.030 Uiso 1 1 calc R U
C26 C 0.33521(18) -0.31509(17) 1.16531(11) 0.0248(4) Uani 1 1 d . .
H26A H 0.365034 -0.391467 1.183553 0.030 Uiso 1 1 calc R U
C27 C 0.35801(18) -0.29182(16) 1.08692(10) 0.0221(4) Uani 1 1 d . .
H27A H 0.403298 -0.351535 1.053638 0.026 Uiso 1 1 calc R U
C28 C 0.31433(17) -0.18182(16) 1.05851(10) 0.0188(3) Uani 1 1 d . .
C29 C 0.24965(16) -0.09352(16) 1.11141(10) 0.0190(3) Uani 1 1 d . .
C30 C 0.37624(16) -0.21076(16) 0.92180(10) 0.0182(3) Uani 1 1 d . .
C31 C 0.36586(17) -0.14012(16) 0.84790(10) 0.0188(3) Uani 1 1 d . .
C32 C 0.35156(18) 0.00193(16) 0.87315(10) 0.0225(4) Uani 1 1 d . .
H32A H 0.295871 0.039402 0.833971 0.027 Uiso 1 1 calc R U
H32B H 0.441799 0.048791 0.876327 0.027 Uiso 1 1 calc R U
C33 C 0.48940(17) -0.16368(18) 0.79759(10) 0.0238(4) Uani 1 1 d . .
H33A H 0.478183 -0.126511 0.747856 0.036 Uiso 1 1 calc R U
H33B H 0.498180 -0.256259 0.787632 0.036 Uiso 1 1 calc R U
H33C H 0.570810 -0.123322 0.825119 0.036 Uiso 1 1 calc R U
C34 C 0.23753(17) -0.19696(17) 0.80250(10) 0.0215(4) Uani 1 1 d . .
H34A H 0.158574 -0.184175 0.835057 0.032 Uiso 1 1 calc R U
H34B H 0.244674 -0.289033 0.788790 0.032 Uiso 1 1 calc R U
H34C H 0.227590 -0.153882 0.754746 0.032 Uiso 1 1 calc R U
C35 C 0.28663(17) 0.29251(17) 0.97521(10) 0.0220(4) Uani 1 1 d . .
H35A H 0.371890 0.287143 1.000163 0.026 Uiso 1 1 calc R U
C36 C 0.24706(18) 0.41125(16) 0.96016(10) 0.0228(4) Uani 1 1 d . .
H36A H 0.305741 0.485601 0.973880 0.027 Uiso 1 1 calc R U
C37 C 0.12215(18) 0.42339(16) 0.92512(10) 0.0203(3) Uani 1 1 d . .
C38 C 0.04190(18) 0.31095(17) 0.90576(11) 0.0242(4) Uani 1 1 d . .
H38A H -0.044823 0.314150 0.882100 0.029 Uiso 1 1 calc R U
C39 C 0.08842(18) 0.19473(17) 0.92095(11) 0.0243(4) Uani 1 1 d . .
H39A H 0.032736 0.118820 0.906065 0.029 Uiso 1 1 calc R U
C40 C 0.07705(19) 0.55106(17) 0.90684(11) 0.0251(4) Uani 1 1 d . .
H40A H 0.103797 0.567369 0.853877 0.038 Uiso 1 1 calc R U
H40B H 0.119298 0.618641 0.944315 0.038 Uiso 1 1 calc R U
H40C H -0.021431 0.550669 0.910377 0.038 Uiso 1 1 calc R U

loop_
_atom_site_aniso_label
_atom_site_aniso_U_11
_atom_site_aniso_U_22
_atom_site_aniso_U_33
_atom_site_aniso_U_23
_atom_site_aniso_U_13
_atom_site_aniso_U_12
Ni1 0.01933(17) 0.01718(17) 0.01625(17) 0.00055(11) 0.00005(12) 0.00012(11)
Ni2 0.02205(17) 0.01572(16) 0.01610(17) 0.00172(11) 0.00001(12) -0.00051(11)
O1 0.0273(6) 0.0250(6) 0.0194(6) -0.0011(5) 0.0002(5) -0.0047(5)
O2 0.0253(6) 0.0185(6) 0.0210(6) 0.0002(5) -0.0012(5) 0.0031(5)
N1 0.0182(7) 0.0195(7) 0.0191(7) -0.0007(5) 0.0028(5) 0.0009(5)
N2 0.0192(7) 0.0211(7) 0.0155(7) 0.0014(5) 0.0020(5) 0.0015(5)
N3 0.0199(7) 0.0197(7) 0.0158(7) 0.0023(5) 0.0007(5) 0.0027(5)
N4 0.0189(7) 0.0181(7) 0.0208(7) -0.0008(5) -0.0011(6) -0.0029(5)
N5 0.0224(7) 0.0196(7) 0.0150(7) 0.0017(5) -0.0013(5) -0.0029(5)
N6 0.0216(7) 0.0203(7) 0.0170(7) 0.0015(5) -0.0002(6) -0.0019(5)
C1 0.0191(8) 0.0206(8) 0.0206(9) -0.0011(6) 0.0010(7) 0.0005(6)
C2 0.0230(8) 0.0262(9) 0.0189(9) -0.0013(7) -0.0002(7) 0.0024(7)
C3 0.0258(9) 0.0267(9) 0.0176(8) 0.0026(7) 0.0034(7) 0.0057(7)
C4 0.0208(8) 0.0227(8) 0.0181(8) 0.0002(6) 0.0045(7) 0.0043(6)
C5 0.0273(9) 0.0220(8) 0.0200(9) 0.0038(7) 0.0056(7) 0.0039(7)
C6 0.0239(8) 0.0182(8) 0.0247(9) 0.0001(7) 0.0062(7) 0.0010(6)
C7 0.0212(8) 0.0202(8) 0.0197(9) -0.0023(6) 0.0037(7) 0.0009(6)
C8 0.0172(7) 0.0211(8) 0.0174(8) -0.0004(6) 0.0037(6) 0.0032(6)
C9 0.0177(7) 0.0183(8) 0.0183(8) -0.0005(6) 0.0057(6) 0.0032(6)
C10 0.0166(7) 0.0234(8) 0.0169(8) -0.0008(6) 0.0028(6) 0.0035(6)
C11 0.0198(8) 0.0234(8) 0.0177(8) 0.0021(7) -0.0004(7) 0.0005(6)
C12 0.0324(9) 0.0212(9) 0.0220(9) 0.0020(7) -0.0033(7) -0.0001(7)
C13 0.0234(9) 0.0298(9) 0.0224(9) 0.0053(7) 0.0037(7) 0.0003(7)
C14 0.0264(9) 0.0284(9) 0.0261(10) 0.0030(7) -0.0056(8) 0.0034(7)
C15 0.0209(8) 0.0243(9) 0.0229(9) -0.0010(7) 0.0005(7) 0.0030(7)
C16 0.0285(9) 0.0236(9) 0.0239(9) -0.0018(7) 0.0001(7) 0.0071(7)
C17 0.0276(9) 0.0220(8) 0.0147(8) 0.0038(6) -0.0016(7) 0.0002(7)
C18 0.0204(8) 0.0241(9) 0.0270(10) 0.0036(7) 0.0006(7) -0.0005(7)
C19 0.0226(8) 0.0226(8) 0.0263(9) 0.0016(7) 0.0032(7) 0.0050(7)
C20 0.0379(10) 0.0246(9) 0.0229(9) 0.0019(7) -0.0059(8) -0.0046(8)
C21 0.0202(8) 0.0220(8) 0.0245(9) -0.0029(7) 0.0006(7) -0.0022(6)
C22 0.0201(8) 0.0306(9) 0.0238(9) -0.0054(7) 0.0017(7) -0.0044(7)
C23 0.0211(8) 0.0349(10) 0.0169(8) -0.0019(7) 0.0016(7) -0.0066(7)
C24 0.0208(8) 0.0255(9) 0.0175(8) 0.0012(7) -0.0029(7) -0.0082(7)
C25 0.0275(9) 0.0298(9) 0.0172(9) 0.0058(7) -0.0042(7) -0.0087(7)
C26 0.0277(9) 0.0236(9) 0.0233(9) 0.0081(7) -0.0064(7) -0.0044(7)
C27 0.0252(8) 0.0194(8) 0.0209(9) 0.0017(6) -0.0041(7) -0.0026(6)
C28 0.0201(8) 0.0198(8) 0.0155(8) 0.0019(6) -0.0030(6) -0.0062(6)
C29 0.0180(8) 0.0197(8) 0.0180(8) 0.0004(6) -0.0019(6) -0.0051(6)
C30 0.0169(7) 0.0191(8) 0.0175(8) -0.0006(6) -0.0024(6) -0.0026(6)
C31 0.0213(8) 0.0193(8) 0.0153(8) 0.0012(6) 0.0003(6) -0.0009(6)
C32 0.0276(9) 0.0199(8) 0.0197(9) 0.0030(7) -0.0004(7) -0.0022(7)
C33 0.0224(8) 0.0282(9) 0.0199(9) 0.0005(7) 0.0028(7) -0.0018(7)
C34 0.0216(8) 0.0248(8) 0.0177(8) 0.0016(6) -0.0013(7) -0.0001(6)
C35 0.0213(8) 0.0219(8) 0.0218(9) 0.0000(7) -0.0029(7) -0.0028(6)
C36 0.0253(8) 0.0185(8) 0.0231(9) -0.0010(7) -0.0010(7) -0.0041(6)
C37 0.0257(8) 0.0202(8) 0.0151(8) 0.0012(6) 0.0033(7) 0.0012(6)
C38 0.0223(8) 0.0233(9) 0.0268(9) 0.0031(7) -0.0045(7) -0.0006(7)
C39 0.0226(8) 0.0197(8) 0.0294(10) 0.0003(7) -0.0023(7) -0.0036(6)
C40 0.0287(9) 0.0208(8) 0.0260(9) 0.0028(7) 0.0011(7) 0.0021(7)

loop_
_atom_type_symbol
_atom_type_description
_atom_type_scat_dispersion_real
_atom_type_scat_dispersion_imag
_atom_type_scat_source
C C 0.0181 0.0091 'International Tables Vol C Tables 4.2.6.8 and 6.1.1.4'
H H 0.0000 0.0000 'International Tables Vol C Tables 4.2.6.8 and 6.1.1.4'
N N 0.0311 0.0180 'International Tables Vol C Tables 4.2.6.8 and 6.1.1.4'
O O 0.0492 0.0322 'International Tables Vol C Tables 4.2.6.8 and 6.1.1.4'
Ni Ni -3.0029 0.5091 'International Tables Vol C Tables 4.2.6.8 and 6.1.1.4'

loop_
_geom_angle_atom_site_label_1
_geom_angle_atom_site_label_2
_geom_angle_atom_site_label_3
_geom_angle
N2 Ni1 N3 178.38(6)
N2 Ni1 C12 85.07(7)
N3 Ni1 C12 93.32(7)
N2 Ni1 N1 84.42(6)
N3 Ni1 N1 97.20(6)
C12 Ni1 N1 168.71(7)
N5 Ni2 N6 176.95(6)
N5 Ni2 C32 84.71(7)
N6 Ni2 C32 92.62(7)
N5 Ni2 N4 84.80(6)
N6 Ni2 N4 98.00(6)
C32 Ni2 N4 168.26(7)
C1 N1 C9 118.16(15)
C1 N1 Ni1 130.57(12)
C9 N1 Ni1 111.09(11)
C10 N2 C8 124.34(14)
C10 N2 Ni1 119.88(12)
C8 N2 Ni1 115.77(11)
C19 N3 C15 117.04(15)
C19 N3 Ni1 122.03(12)
C15 N3 Ni1 120.76(12)
C21 N4 C29 118.08(15)
C21 N4 Ni2 130.92(13)
C29 N4 Ni2 110.92(11)
C30 N5 C28 124.22(14)
C30 N5 Ni2 120.23(11)
C28 N5 Ni2 115.55(11)
C39 N6 C35 117.19(15)
C39 N6 Ni2 121.17(12)
C35 N6 Ni2 121.59(12)
N1 C1 C2 123.32(16)
N1 C1 H1 118.3
C2 C1 H1 118.3
C3 C2 C1 119.06(16)
C3 C2 H2 120.5
C1 C2 H2 120.5
C2 C3 C4 119.69(17)
C2 C3 H3 120.2
C4 C3 H3 120.2
C9 C4 C3 117.58(16)
C9 C4 C5 118.16(15)
C3 C4 C5 124.25(17)
C6 C5 C4 119.53(16)
C6 C5 H5 120.2
C4 C5 H5 120.2
C5 C6 C7 122.24(16)
C5 C6 H6 118.9
C7 C6 H6 118.9
C8 C7 C6 120.18(16)
C8 C7 H7 119.9
C6 C7 H7 119.9
C7 C8 N2 129.51(15)
C7 C8 C9 117.72(16)
N2 C8 C9 112.77(14)
N1 C9 C4 122.17(15)
N1 C9 C8 115.65(15)
C4 C9 C8 122.16(15)
O1 C10 N2 125.88(16)
O1 C10 C11 123.13(15)
N2 C10 C11 110.93(14)
C14 C11 C12 112.56(14)
C14 C11 C10 109.58(14)
C12 C11 C10 108.37(14)
C14 C11 C13 109.53(14)
C12 C11 C13 110.06(15)
C10 C11 C13 106.55(14)
C11 C12 Ni1 110.59(12)
C11 C12 H12A 109.5
Ni1 C12 H12A 109.5
C11 C12 H12B 109.5
Ni1 C12 H12B 109.5
H12A C12 H12B 108.1
C11 C13 H13A 109.5
C11 C13 H13B 109.5
H13A C13 H13B 109.5
C11 C13 H13C 109.5
H13A C13 H13C 109.5
H13B C13 H13C 109.5
C11 C14 H14A 109.5
C11 C14 H14B 109.5
H14A C14 H14B 109.5
C11 C14 H14C 109.5
H14A C14 H14C 109.5
H14B C14 H14C 109.5
N3 C15 C16 122.30(16)
N3 C15 H15 118.9
C16 C15 H15 118.9
C15 C16 C17 120.81(16)
C15 C16 H16 119.6
C17 C16 H16 119.6
C18 C17 C16 116.61(16)
C18 C17 C20 122.07(17)
C16 C17 C20 121.30(16)
C19 C18 C17 119.79(16)
C19 C18 H18 120.1
C17 C18 H18 120.1
N3 C19 C18 123.43(16)
N3 C19 H19 118.3
C18 C19 H19 118.3
C17 C20 H20A 109.5
C17 C20 H20B 109.5
H20A C20 H20B 109.5
C17 C20 H20C 109.5
H20A C20 H20C 109.5
H20B C20 H20C 109.5
N4 C21 C22 122.96(17)
N4 C21 H21A 118.5
C22 C21 H21A 118.5
C23 C22 C21 119.12(17)
C23 C22 H22A 120.4
C21 C22 H22A 120.4
C22 C23 C24 120.10(17)
C22 C23 H23A 120.0
C24 C23 H23A 120.0
C29 C24 C25 118.61(17)
C29 C24 C23 117.24(16)
C25 C24 C23 124.15(17)
C26 C25 C24 119.22(17)
C26 C25 H25A 120.4
C24 C25 H25A 120.4
C25 C26 C27 122.49(17)
C25 C26 H26A 118.8
C27 C26 H26A 118.8
C28 C27 C26 119.99(17)
C28 C27 H27A 120.0
C26 C27 H27A 120.0
C27 C28 N5 129.43(16)
C27 C28 C29 117.84(16)
N5 C28 C29 112.72(15)
N4 C29 C24 122.50(16)
N4 C29 C28 115.66(15)
C24 C29 C28 121.84(16)
O2 C30 N5 126.49(16)
O2 C30 C31 123.08(15)
N5 C30 C31 110.39(14)
C32 C31 C33 113.29(14)
C32 C31 C30 107.98(13)
C33 C31 C30 109.42(14)
C32 C31 C34 109.50(14)
C33 C31 C34 109.25(14)
C30 C31 C34 107.22(13)
C31 C32 Ni2 110.05(12)
C31 C32 H32A 109.7
Ni2 C32 H32A 109.7
C31 C32 H32B 109.7
Ni2 C32 H32B 109.7
H32A C32 H32B 108.2
C31 C33 H33A 109.5
C31 C33 H33B 109.5
H33A C33 H33B 109.5
C31 C33 H33C 109.5
H33A C33 H33C 109.5
H33B C33 H33C 109.5
C31 C34 H34A 109.5
C31 C34 H34B 109.5
H34A C34 H34B 109.5
C31 C34 H34C 109.5
H34A C34 H34C 109.5
H34B C34 H34C 109.5
N6 C35 C36 122.31(15)
N6 C35 H35A 118.8
C36 C35 H35A 118.8
C35 C36 C37 120.60(15)
C35 C36 H36A 119.7
C37 C36 H36A 119.7
C38 C37 C36 116.83(15)
C38 C37 C40 121.27(15)
C36 C37 C40 121.87(15)
C39 C38 C37 119.78(16)
C39 C38 H38A 120.1
C37 C38 H38A 120.1
N6 C39 C38 123.27(16)
N6 C39 H39A 118.4
C38 C39 H39A 118.4
C37 C40 H40A 109.5
C37 C40 H40B 109.5
H40A C40 H40B 109.5
C37 C40 H40C 109.5
H40A C40 H40C 109.5
H40B C40 H40C 109.5

loop_
_geom_bond_atom_site_label_1
_geom_bond_atom_site_label_2
_geom_bond_distance
Ni1 N2 1.8499(14)
Ni1 N3 1.8989(14)
Ni1 C12 1.9140(18)
Ni1 N1 1.9640(15)
Ni2 N5 1.8431(14)
Ni2 N6 1.8921(15)
Ni2 C32 1.9172(18)
Ni2 N4 1.9568(15)
O1 C10 1.235(2)
O2 C30 1.233(2)
N1 C1 1.324(2)
N1 C9 1.378(2)
N2 C10 1.365(2)
N2 C8 1.394(2)
N3 C19 1.347(2)
N3 C15 1.350(2)
N4 C21 1.333(2)
N4 C29 1.376(2)
N5 C30 1.364(2)
N5 C28 1.394(2)
N6 C39 1.343(2)
N6 C35 1.350(2)
C1 C2 1.406(3)
C1 H1 0.9500
C2 C3 1.369(3)
C2 H2 0.9500
C3 C4 1.415(2)
C3 H3 0.9500
C4 C9 1.409(2)
C4 C5 1.420(2)
C5 C6 1.370(3)
C5 H5 0.9500
C6 C7 1.410(3)
C6 H6 0.9500
C7 C8 1.387(2)
C7 H7 0.9500
C8 C9 1.427(2)
C10 C11 1.532(2)
C11 C14 1.529(2)
C11 C12 1.531(2)
C11 C13 1.535(2)
C12 H12A 0.9900
C12 H12B 0.9900
C13 H13A 0.9800
C13 H13B 0.9800
C13 H13C 0.9800
C14 H14A 0.9800
C14 H14B 0.9800
C14 H14C 0.9800
C15 C16 1.377(3)
C15 H15 0.9500
C16 C17 1.391(3)
C16 H16 0.9500
C17 C18 1.391(3)
C17 C20 1.498(2)
C18 C19 1.377(3)
C18 H18 0.9500
C19 H19 0.9500
C20 H20A 0.9800
C20 H20B 0.9800
C20 H20C 0.9800
C21 C22 1.406(3)
C21 H21A 0.9500
C22 C23 1.367(3)
C22 H22A 0.9500
C23 C24 1.415(3)
C23 H23A 0.9500
C24 C29 1.410(3)
C24 C25 1.415(3)
C25 C26 1.371(3)
C25 H25A 0.9500
C26 C27 1.412(3)
C26 H26A 0.9500
C27 C28 1.386(2)
C27 H27A 0.9500
C28 C29 1.429(2)
C30 C31 1.535(2)
C31 C32 1.529(2)
C31 C33 1.533(2)
C31 C34 1.538(2)
C32 H32A 0.9900
C32 H32B 0.9900
C33 H33A 0.9800
C33 H33B 0.9800
C33 H33C 0.9800
C34 H34A 0.9800
C34 H34B 0.9800
C34 H34C 0.9800
C35 C36 1.376(3)
C35 H35A 0.9500
C36 C37 1.388(2)
C36 H36A 0.9500
C37 C38 1.388(2)
C37 C40 1.498(2)
C38 C39 1.377(3)
C38 H38A 0.9500
C39 H39A 0.9500
C40 H40A 0.9800
C40 H40B 0.9800
C40 H40C 0.9800

loop_
_geom_torsion_atom_site_label_1
_geom_torsion_atom_site_label_2
_geom_torsion_atom_site_label_3
_geom_torsion_atom_site_label_4
_geom_torsion
C12 Ni1 N2 C10 8.88(13)
N1 Ni1 N2 C10 -175.25(13)
C12 Ni1 N2 C8 -170.80(13)
N1 Ni1 N2 C8 5.07(12)
C12 Ni1 N3 C19 -99.37(15)
N1 Ni1 N3 C19 84.73(14)
C12 Ni1 N3 C15 85.61(14)
N1 Ni1 N3 C15 -90.28(14)
C32 Ni2 N5 C30 -10.29(13)
N4 Ni2 N5 C30 174.99(13)
C32 Ni2 N5 C28 169.42(12)
N4 Ni2 N5 C28 -5.31(11)
C32 Ni2 N6 C39 88.95(15)
N4 Ni2 N6 C39 -96.08(14)
C32 Ni2 N6 C35 -88.56(14)
N4 Ni2 N6 C35 86.41(14)
C9 N1 C1 C2 0.8(2)
Ni1 N1 C1 C2 175.36(13)
N1 C1 C2 C3 -0.1(3)
C1 C2 C3 C4 -1.2(3)
C2 C3 C4 C9 1.8(2)
C2 C3 C4 C5 -176.78(16)
C9 C4 C5 C6 0.7(2)
C3 C4 C5 C6 179.25(16)
C4 C5 C6 C7 0.0(3)
C5 C6 C7 C8 -0.7(3)
C6 C7 C8 N2 -178.77(16)
C6 C7 C8 C9 0.6(2)
C10 N2 C8 C7 -5.1(3)
Ni1 N2 C8 C7 174.55(14)
C10 N2 C8 C9 175.47(14)
Ni1 N2 C8 C9 -4.86(18)
C1 N1 C9 C4 -0.1(2)
Ni1 N1 C9 C4 -175.71(12)
C1 N1 C9 C8 178.24(14)
Ni1 N1 C9 C8 2.64(17)
C3 C4 C9 N1 -1.1(2)
C5 C4 C9 N1 177.51(15)
C3 C4 C9 C8 -179.40(15)
C5 C4 C9 C8 -0.7(2)
C7 C8 C9 N1 -178.27(14)
N2 C8 C9 N1 1.2(2)
C7 C8 C9 C4 0.1(2)
N2 C8 C9 C4 179.57(14)
C8 N2 C10 O1 0.8(3)
Ni1 N2 C10 O1 -178.89(13)
C8 N2 C10 C11 -176.61(14)
Ni1 N2 C10 C11 3.73(18)
O1 C10 C11 C14 41.3(2)
N2 C10 C11 C14 -141.21(15)
O1 C10 C11 C12 164.50(16)
N2 C10 C11 C12 -18.04(19)
O1 C10 C11 C13 -77.10(19)
N2 C10 C11 C13 100.37(16)
C14 C11 C12 Ni1 145.72(13)
C10 C11 C12 Ni1 24.36(17)
C13 C11 C12 Ni1 -91.80(15)
C19 N3 C15 C16 -0.8(3)
Ni1 N3 C15 C16 174.48(14)
N3 C15 C16 C17 -0.6(3)
C15 C16 C17 C18 1.3(3)
C15 C16 C17 C20 -176.87(17)
C16 C17 C18 C19 -0.7(3)
C20 C17 C18 C19 177.43(17)
C15 N3 C19 C18 1.4(3)
Ni1 N3 C19 C18 -173.80(14)
C17 C18 C19 N3 -0.6(3)
C29 N4 C21 C22 0.8(2)
Ni2 N4 C21 C22 -175.64(12)
N4 C21 C22 C23 0.1(3)
C21 C22 C23 C24 -0.9(2)
C22 C23 C24 C29 0.7(2)
C22 C23 C24 C25 -179.09(16)
C29 C24 C25 C26 0.7(2)
C23 C24 C25 C26 -179.56(16)
C24 C25 C26 C27 -0.4(3)
C25 C26 C27 C28 -0.7(3)
C26 C27 C28 N5 -179.84(16)
C26 C27 C28 C29 1.5(2)
C30 N5 C28 C27 5.4(3)
Ni2 N5 C28 C27 -174.32(14)
C30 N5 C28 C29 -175.90(14)
Ni2 N5 C28 C29 4.41(17)
C21 N4 C29 C24 -0.9(2)
Ni2 N4 C29 C24 176.14(12)
C21 N4 C29 C28 178.91(14)
Ni2 N4 C29 C28 -4.01(17)
C25 C24 C29 N4 -179.98(15)
C23 C24 C29 N4 0.2(2)
C25 C24 C29 C28 0.2(2)
C23 C24 C29 C28 -179.60(15)
C27 C28 C29 N4 178.89(14)
N5 C28 C29 N4 0.0(2)
C27 C28 C29 C24 -1.3(2)
N5 C28 C29 C24 179.85(14)
C28 N5 C30 O2 -1.3(3)
Ni2 N5 C30 O2 178.40(13)
C28 N5 C30 C31 176.40(14)
Ni2 N5 C30 C31 -3.92(17)
O2 C30 C31 C32 -161.99(15)
N5 C30 C31 C32 20.24(18)
O2 C30 C31 C33 -38.3(2)
N5 C30 C31 C33 143.96(14)
O2 C30 C31 C34 80.11(19)
N5 C30 C31 C34 -97.66(15)
C33 C31 C32 Ni2 -148.88(12)
C30 C31 C32 Ni2 -27.53(16)
C34 C31 C32 Ni2 88.89(14)
C39 N6 C35 C36 -0.3(3)
Ni2 N6 C35 C36 177.25(14)
N6 C35 C36 C37 1.2(3)
C35 C36 C37 C38 -0.7(3)
C35 C36 C37 C40 -179.03(17)
C36 C37 C38 C39 -0.6(3)
C40 C37 C38 C39 177.75(17)
C35 N6 C39 C38 -1.0(3)
Ni2 N6 C39 C38 -178.62(14)
C37 C38 C39 N6 1.5(3)
